data_1505179
loop_
_publ_author_name
'Childs, Scott L.'
'Stahly, G. Patrick'
'Park, Aeri'

_publ_section_title
;
 The Salt&#x2212;Cocrystal Continuum:&#x00A0; The Influence of Crystal
 Structure on Ionization State
;
_journal_issue 3
_journal_name_full 'Molecular Pharmaceutics'
_journal_page_first 323
_journal_paper_doi 10.1021/mp0601345
_journal_volume 4
_journal_year 2007
_chemical_formula_moiety 'C7 H7 N4 O2, 0.5(C2 H10 N2)'
_chemical_formula_sum 'C8 H12 N5 O2'
_chemical_formula_weight 210.23
_chemical_name_common 'anhydrous aminophylline'
_chemical_name_systematic
; 
 theophylline ethylenediamine 
;
_space_group_IT_number 14
_symmetry_cell_setting monoclinic
_symmetry_space_group_name_Hall '-P 2ybc'
_symmetry_space_group_name_H-M 'P 1 21/c 1'
_atom_sites_solution_hydrogens geom
_atom_sites_solution_primary direct
_atom_sites_solution_secondary difmap
_audit_creation_method SHELXL-97
_cell_angle_alpha 90.00
_cell_angle_beta 102.292(4)
_cell_angle_gamma 90.00
_cell_formula_units_Z 4
_cell_length_a 8.7804(5)
_cell_length_b 6.5989(4)
_cell_length_c 16.0041(10)
_cell_measurement_reflns_used 2394
_cell_measurement_temperature 173(2)
_cell_measurement_theta_max 66.24
_cell_measurement_theta_min 2.83
_cell_volume 906.04(10)
_computing_cell_refinement 'Bruker SMART'
_computing_data_collection 'Bruker SMART'
_computing_data_reduction 'Bruker SAINT'
_computing_molecular_graphics 'Bruker SHELXTL'
_computing_publication_material 'Bruker SHELXTL'
_computing_structure_refinement 'SHELXL-97 (Sheldrick, 1997)'
_computing_structure_solution 'SHELXS-97 (Sheldrick, 1990)'
_diffrn_ambient_temperature 173(2)
_diffrn_measured_fraction_theta_full 0.911
_diffrn_measured_fraction_theta_max 0.911
_diffrn_measurement_device_type 'CCD area detector'
_diffrn_measurement_method 'phi and omega scans'
_diffrn_radiation_monochromator graphite
_diffrn_radiation_source 'fine-focus sealed tube'
_diffrn_radiation_type CuK\a
_diffrn_radiation_wavelength 1.54178
_diffrn_reflns_av_R_equivalents 0.0374
_diffrn_reflns_av_sigmaI/netI 0.0478
_diffrn_reflns_limit_h_max 10
_diffrn_reflns_limit_h_min -10
_diffrn_reflns_limit_k_max 7
_diffrn_reflns_limit_k_min -7
_diffrn_reflns_limit_l_max 18
_diffrn_reflns_limit_l_min -18
_diffrn_reflns_number 3663
_diffrn_reflns_theta_full 66.25
_diffrn_reflns_theta_max 66.25
_diffrn_reflns_theta_min 5.16
_exptl_absorpt_coefficient_mu 0.971
_exptl_absorpt_correction_T_max 0.9440
_exptl_absorpt_correction_T_min 0.8075
_exptl_absorpt_correction_type multi-scan
_exptl_absorpt_process_details 'SADABS V2.10, Sheldrick 2003'
_exptl_crystal_colour colorless
_exptl_crystal_density_diffrn 1.541
_exptl_crystal_density_method 'not measured'
_exptl_crystal_description prism
_exptl_crystal_F_000 444
_exptl_crystal_size_max 0.23
_exptl_crystal_size_mid 0.19
_exptl_crystal_size_min 0.06
_refine_diff_density_max 0.332
_refine_diff_density_min -0.370
_refine_diff_density_rms 0.094
_refine_ls_extinction_method none
_refine_ls_goodness_of_fit_ref 1.217
_refine_ls_hydrogen_treatment mixed
_refine_ls_matrix_type full
_refine_ls_number_parameters 160
_refine_ls_number_reflns 1446
_refine_ls_number_restraints 0
_refine_ls_restrained_S_all 1.217
_refine_ls_R_factor_all 0.0941
_refine_ls_R_factor_gt 0.0794
_refine_ls_shift/su_max 1.024
_refine_ls_shift/su_mean 0.013
_refine_ls_structure_factor_coef Fsqd
_refine_ls_weighting_details 'calc w=1/[\s^2^(Fo^2^)+(0.1126P)^2^+2.4461P] where P=(Fo^2^+2Fc^2^)/3'
_refine_ls_weighting_scheme calc
_refine_ls_wR_factor_gt 0.2394
_refine_ls_wR_factor_ref 0.2473
_reflns_number_gt 1189
_reflns_number_total 1446
_reflns_threshold_expression >2sigma(I)
_cod_data_source_file mp0601345si20061227_041052.cif
_cod_data_source_block 8
_cod_depositor_comments
;
The following automatic conversions were performed:

'_symmetry_cell_setting' value 'Monoclinic' changed to 'monoclinic'
according to /home/saulius/struct/CIF-dictionaries/cif_core.dic
dictionary named 'cif_core.dic' version 2.4.1 from 2010-06-29.

Automatic conversion script
Id: cif_fix_values 1715 2011-07-08 13:25:40Z adriana 
;
_cod_original_cell_volume 906.04(9)
_cod_original_sg_symbol_H-M P2(1)/c
_cod_database_code 1505179

loop_
_symmetry_equiv_pos_as_xyz
'x, y, z'
'-x, y+1/2, -z+1/2'
'-x, -y, -z'
'x, -y-1/2, z-1/2'

loop_
_atom_site_label
_atom_site_type_symbol
_atom_site_fract_x
_atom_site_fract_y
_atom_site_fract_z
_atom_site_U_iso_or_equiv
_atom_site_adp_type
_atom_site_occupancy
_atom_site_symmetry_multiplicity
_atom_site_calc_flag
_atom_site_refinement_flags
_atom_site_disorder_assembly
_atom_site_disorder_group
C1 C 0.5491(5) 0.0852(7) 0.2337(3) 0.0228(11) Uani 1 1 d . . .
H1 H 0.4436 0.0747 0.2389 0.027 Uiso 1 1 calc R . .
C2 C 0.7916(5) 0.1095(6) 0.2677(3) 0.0189(11) Uani 1 1 d . . .
C3 C 1.0603(5) 0.1171(6) 0.2619(3) 0.0173(10) Uani 1 1 d . . .
C5 C 0.8564(5) 0.1135(6) 0.1272(3) 0.0164(10) Uani 1 1 d . . .
C6 C 0.7472(5) 0.1026(7) 0.1803(3) 0.0188(11) Uani 1 1 d . . .
C7 C 0.9957(5) 0.1210(7) 0.4022(3) 0.0213(11) Uani 1 1 d . . .
H7A H 1.0422 -0.0103 0.4216 0.032 Uiso 1 1 calc R . .
H7B H 0.9047 0.1448 0.4272 0.032 Uiso 1 1 calc R . .
H7C H 1.0725 0.2287 0.4202 0.032 Uiso 1 1 calc R . .
C8 C 1.1385(5) 0.1156(7) 0.1262(3) 0.0210(11) Uani 1 1 d . . .
H8A H 1.2038 0.2362 0.1409 0.031 Uiso 1 1 calc R . .
H8B H 1.0936 0.1152 0.0646 0.031 Uiso 1 1 calc R . .
H8C H 1.2021 -0.0063 0.1414 0.031 Uiso 1 1 calc R . .
N1 N 0.5857(4) 0.0854(6) 0.1580(3) 0.0205(10) Uani 1 1 d . . .
N2 N 0.6663(4) 0.1004(6) 0.3038(3) 0.0200(10) Uani 1 1 d . . .
N3 N 0.9477(4) 0.1207(5) 0.3095(2) 0.0179(9) Uani 1 1 d . . .
N4 N 1.0125(4) 0.1182(5) 0.1736(2) 0.0177(9) Uani 1 1 d . . .
O1 O 1.1995(4) 0.1150(5) 0.29649(19) 0.0232(8) Uani 1 1 d . . .
O2 O 0.8274(4) 0.1170(5) 0.04807(18) 0.0243(9) Uani 1 1 d . . .
C1B C 0.4525(5) 0.0899(7) 0.4809(3) 0.0222(11) Uani 1 1 d . . .
H1B1 H 0.3658 0.0437 0.4347 0.027 Uiso 1 1 calc R . .
H1B2 H 0.4070 0.1568 0.5253 0.027 Uiso 1 1 calc R . .
N1B N 0.5496(5) 0.2370(7) 0.4458(3) 0.0191(9) Uani 1 1 d . . .
H2B2 H 0.617(6) 0.283(7) 0.490(3) 0.014(12) Uiso 1 1 d . . .
H2B1 H 0.493(6) 0.354(9) 0.420(3) 0.000(17) Uiso 0.75(10) 1 d P A 1
H1D H 0.540(19) 0.08(2) 0.101(11) 0.00(5) Uiso 0.25(10) 1 d P A 2
H2B3 H 0.581(6) 0.185(8) 0.400(4) 0.000(18) Uiso 0.73(10) 1 d P B 3
H2D H 0.694(18) 0.12(2) 0.357(11) 0.00(5) Uiso 0.27(10) 1 d P B 4

loop_
_atom_site_aniso_label
_atom_site_aniso_U_11
_atom_site_aniso_U_22
_atom_site_aniso_U_33
_atom_site_aniso_U_23
_atom_site_aniso_U_13
_atom_site_aniso_U_12
C1 0.008(2) 0.029(3) 0.031(3) -0.005(2) 0.005(2) -0.0020(18)
C2 0.020(3) 0.014(2) 0.023(2) 0.0010(18) 0.004(2) 0.0013(18)
C3 0.013(2) 0.018(2) 0.021(2) -0.0005(18) 0.004(2) 0.0013(18)
C5 0.014(2) 0.016(2) 0.018(2) -0.0023(17) 0.0009(19) 0.0024(18)
C6 0.014(2) 0.021(2) 0.021(2) -0.0026(18) 0.003(2) -0.0035(18)
C7 0.015(2) 0.029(3) 0.020(2) 0.000(2) 0.006(2) 0.001(2)
C8 0.013(2) 0.028(3) 0.024(2) -0.0002(19) 0.011(2) 0.0001(19)
N1 0.013(2) 0.032(2) 0.017(2) -0.0024(16) 0.0046(18) -0.0027(16)
N2 0.012(2) 0.029(2) 0.021(2) -0.0010(17) 0.0087(19) -0.0005(16)
N3 0.0110(19) 0.024(2) 0.018(2) -0.0026(16) 0.0031(16) -0.0008(16)
N4 0.0128(19) 0.023(2) 0.0192(19) 0.0010(15) 0.0077(16) 0.0023(15)
O1 0.0150(17) 0.0331(19) 0.0222(17) 0.0011(14) 0.0054(14) 0.0011(14)
O2 0.0187(17) 0.038(2) 0.0170(17) -0.0007(14) 0.0044(14) 0.0019(15)
C1B 0.013(2) 0.030(3) 0.025(3) 0.0005(19) 0.009(2) -0.0010(19)
N1B 0.016(2) 0.028(2) 0.014(2) -0.0022(18) 0.0046(18) -0.0025(18)

loop_
_atom_type_symbol
_atom_type_description
_atom_type_scat_dispersion_real
_atom_type_scat_dispersion_imag
_atom_type_scat_source
C C 0.0181 0.0091 'International Tables Vol C Tables 4.2.6.8 and 6.1.1.4'
H H 0.0000 0.0000 'International Tables Vol C Tables 4.2.6.8 and 6.1.1.4'
N N 0.0311 0.0180 'International Tables Vol C Tables 4.2.6.8 and 6.1.1.4'
O O 0.0492 0.0322 'International Tables Vol C Tables 4.2.6.8 and 6.1.1.4'

loop_
_geom_angle_atom_site_label_1
_geom_angle_atom_site_label_2
_geom_angle_atom_site_label_3
_geom_angle
_geom_angle_site_symmetry_3
N1 C1 N2 118.1(4) .
N2 C2 C6 110.8(4) .
N2 C2 N3 127.2(4) .
C6 C2 N3 122.0(4) .
O1 C3 N3 121.0(4) .
O1 C3 N4 121.1(4) .
N3 C3 N4 117.9(4) .
O2 C5 C6 126.8(4) .
O2 C5 N4 120.2(4) .
C6 C5 N4 113.1(4) .
C2 C6 N1 108.5(4) .
C2 C6 C5 122.0(4) .
N1 C6 C5 129.5(4) .
C1 N1 C6 101.5(4) .
C2 N2 C1 101.1(4) .
C3 N3 C2 119.0(4) .
C3 N3 C7 118.7(4) .
C2 N3 C7 122.2(4) .
C3 N4 C5 125.8(4) .
C3 N4 C8 115.4(4) .
C5 N4 C8 118.7(4) .
N1B C1B C1B 111.0(5) 3_656

loop_
_geom_bond_atom_site_label_1
_geom_bond_atom_site_label_2
_geom_bond_distance
_geom_bond_site_symmetry_2
C1 N1 1.317(6) .
C1 N2 1.356(7) .
C2 N2 1.350(6) .
C2 C6 1.370(6) .
C2 N3 1.393(6) .
C3 O1 1.230(5) .
C3 N3 1.371(6) .
C3 N4 1.385(6) .
C5 O2 1.238(5) .
C5 C6 1.411(6) .
C5 N4 1.413(6) .
C6 N1 1.392(6) .
C7 N3 1.453(5) .
C8 N4 1.469(6) .
C1B N1B 1.479(6) .
C1B C1B 1.504(9) 3_656

loop_
_geom_hbond_atom_site_label_D
_geom_hbond_atom_site_label_H
_geom_hbond_atom_site_label_A
_geom_hbond_distance_DH
_geom_hbond_distance_HA
_geom_hbond_distance_DA
_geom_hbond_angle_DHA
_geom_hbond_site_symmetry_A
N1B H2B1 N1 0.96(6) 2.01(6) 2.936(6) 163(4) 2_655
N1B H2B2 O2 0.87(5) 2.00(5) 2.803(5) 153(4) 4_566
N1B H2B3 N2 0.90(6) 1.94(6) 2.831(6) 173(5) .
N1 H1D N1B 0.91(17) 2.44(15) 2.936(6) 114(11) 2_645
N2 H2D N1B 0.85(17) 2.24(16) 2.831(6) 127(13) .

loop_
_geom_torsion_atom_site_label_1
_geom_torsion_atom_site_label_2
_geom_torsion_atom_site_label_3
_geom_torsion_atom_site_label_4
_geom_torsion
N2 C2 C6 N1 -0.8(5)
N3 C2 C6 N1 178.1(4)
N2 C2 C6 C5 178.8(4)
N3 C2 C6 C5 -2.3(6)
O2 C5 C6 C2 -176.8(4)
N4 C5 C6 C2 4.0(6)
O2 C5 C6 N1 2.8(8)
N4 C5 C6 N1 -176.5(4)
N2 C1 N1 C6 0.1(5)
C2 C6 N1 C1 0.4(5)
C5 C6 N1 C1 -179.1(5)
C6 C2 N2 C1 0.8(5)
N3 C2 N2 C1 -178.1(4)
N1 C1 N2 C2 -0.6(5)
O1 C3 N3 C2 -175.8(4)
N4 C3 N3 C2 5.0(6)
O1 C3 N3 C7 -0.4(6)
N4 C3 N3 C7 -179.6(4)
N2 C2 N3 C3 176.3(4)
C6 C2 N3 C3 -2.5(6)
N2 C2 N3 C7 1.0(7)
C6 C2 N3 C7 -177.8(4)
O1 C3 N4 C5 177.7(4)
N3 C3 N4 C5 -3.1(6)
O1 C3 N4 C8 0.4(6)
N3 C3 N4 C8 179.6(4)
O2 C5 N4 C3 179.3(4)
C6 C5 N4 C3 -1.4(6)
O2 C5 N4 C8 -3.4(6)
C6 C5 N4 C8 175.9(4)
